data_4314975
loop_
_publ_author_name
'Shigehisa Akine'
'Satoko Kagiyama'
'Tatsuya Nabeshima'

_publ_contact_author_address
;
Tsukuba, Ibaraki 305-8571, Japan
;
_publ_contact_author_email akine@chem.tsukuba.ac.jp
_publ_contact_author_fax +81-29-853-4527
_publ_contact_author_name 'Shigehisa Akine'
_publ_contact_author_phone +81-29-853-4527
_publ_section_title
;
 Modulation of Multimetal Complexation Behavior of Tetraoxime Ligand by
 Covalent Transformation of Olefinic Functionalities
;
_journal_name_full 'Inorganic Chemistry'
_journal_page_first 2141
_journal_page_last 2152
_journal_paper_doi 10.1021/ic9019926
_journal_volume 49
_journal_year 2010
_chemical_formula_moiety C36H36CaCl6N4O14Zn2
_chemical_formula_sum 'C36 H36 Ca Cl6 N4 O14 Zn2'
_chemical_formula_weight 1132.21
_chemical_name_common '[LZn2Ca(OAc)2]_2CHCl3'
_chemical_name_systematic
; 
 ? 
;
_space_group_IT_number 2
_symmetry_cell_setting triclinic
_symmetry_space_group_name_Hall '-P 1'
_symmetry_space_group_name_H-M 'P -1'
_atom_sites_solution_hydrogens geom
_atom_sites_solution_primary direct
_atom_sites_solution_secondary difmap
_audit_creation_method SHELXL-97
_cell_angle_alpha 76.252(15)
_cell_angle_beta 66.462(15)
_cell_angle_gamma 62.042(12)
_cell_formula_units_Z 2
_cell_length_a 13.129(5)
_cell_length_b 13.629(5)
_cell_length_c 14.925(8)
_cell_measurement_reflns_used 18802
_cell_measurement_temperature 120
_cell_measurement_theta_max 26.00
_cell_measurement_theta_min 3.00
_cell_volume 2158.5(17)
_computing_cell_refinement 'Rapid AUTO (Rigaku Corp.)'
_computing_data_collection 'Rapid AUTO (Rigaku Corp.)'
_computing_data_reduction 'Rapid AUTO (Rigaku Corp.)'
_computing_molecular_graphics ORTEP-3
_computing_publication_material ORTEP-3
_computing_structure_refinement 'SHELXL-97 (Sheldrick, 1997)'
_computing_structure_solution 'DIRDIF99 (Beurskens et al., 1999)'
_diffrn_ambient_temperature 120
_diffrn_measured_fraction_theta_full 0.996
_diffrn_measured_fraction_theta_max 0.996
_diffrn_measurement_device_type 'Rigaku R-AXIS Rapid'
_diffrn_measurement_method IP
_diffrn_radiation_monochromator graphite
_diffrn_radiation_source 'fine-focus sealed tube'
_diffrn_radiation_type MoK\a
_diffrn_radiation_wavelength 0.71069
_diffrn_reflns_av_R_equivalents 0.0689
_diffrn_reflns_av_sigmaI/netI 0.0907
_diffrn_reflns_limit_h_max 15
_diffrn_reflns_limit_h_min -16
_diffrn_reflns_limit_k_max 16
_diffrn_reflns_limit_k_min -16
_diffrn_reflns_limit_l_max 18
_diffrn_reflns_limit_l_min -18
_diffrn_reflns_number 18802
_diffrn_reflns_theta_full 26.00
_diffrn_reflns_theta_max 26.00
_diffrn_reflns_theta_min 3.00
_diffrn_standards_decay_% 0
_diffrn_standards_interval_count 0
_diffrn_standards_interval_time 0
_diffrn_standards_number 0
_exptl_absorpt_coefficient_mu 1.672
_exptl_absorpt_correction_T_max 0.8506
_exptl_absorpt_correction_T_min 0.4885
_exptl_absorpt_correction_type multi-scan
_exptl_absorpt_process_details 'Rapid AUTO (Rigaku Corp.)'
_exptl_crystal_colour yellow
_exptl_crystal_density_diffrn 1.742
_exptl_crystal_density_method 'not measured'
_exptl_crystal_description prismatic
_exptl_crystal_F_000 1148
_exptl_crystal_size_max 0.50
_exptl_crystal_size_mid 0.10
_exptl_crystal_size_min 0.10
_refine_diff_density_max 1.430
_refine_diff_density_min -0.925
_refine_diff_density_rms 0.111
_refine_ls_extinction_method none
_refine_ls_goodness_of_fit_ref 1.035
_refine_ls_hydrogen_treatment constr
_refine_ls_matrix_type full
_refine_ls_number_parameters 607
_refine_ls_number_reflns 8438
_refine_ls_number_restraints 0
_refine_ls_restrained_S_all 1.035
_refine_ls_R_factor_all 0.0826
_refine_ls_R_factor_gt 0.0567
_refine_ls_shift/su_max 0.001
_refine_ls_shift/su_mean 0.000
_refine_ls_structure_factor_coef Fsqd
_refine_ls_weighting_details 'calc w=1/[\s^2^(Fo^2^)+(0.0663P)^2^+1.9252P] where P=(Fo^2^+2Fc^2^)/3'
_refine_ls_weighting_scheme calc
_refine_ls_wR_factor_gt 0.1370
_refine_ls_wR_factor_ref 0.1530
_reflns_number_gt 6054
_reflns_number_total 8438
_reflns_threshold_expression >2sigma(I)
_cod_data_source_file ic9019926_si_001_11.cif
_cod_data_source_block sat-LZn2Ca
_cod_original_cell_volume 2158.4(16)
_cod_database_code 4314975

loop_
_symmetry_equiv_pos_as_xyz
'x, y, z'
'-x, -y, -z'

loop_
_atom_site_label
_atom_site_type_symbol
_atom_site_fract_x
_atom_site_fract_y
_atom_site_fract_z
_atom_site_U_iso_or_equiv
_atom_site_adp_type
_atom_site_occupancy
_atom_site_symmetry_multiplicity
_atom_site_calc_flag
_atom_site_refinement_flags
_atom_site_disorder_assembly
_atom_site_disorder_group
Ca1 Ca 0.48206(8) 0.26206(7) 0.25793(7) 0.0280(2) Uani 1 1 d . . .
Zn1 Zn 0.61606(5) 0.44148(4) 0.19865(4) 0.03141(16) Uani 1 1 d . . .
Zn2 Zn 0.22767(5) 0.25645(4) 0.44773(4) 0.02881(15) Uani 1 1 d . . .
C1 C 0.6554(4) 0.4222(3) -0.0417(3) 0.0306(10) Uani 1 1 d . . .
C2 C 0.6144(4) 0.3486(3) 0.0317(3) 0.0297(10) Uani 1 1 d . . .
C3 C 0.5930(4) 0.2717(3) 0.0005(3) 0.0287(10) Uani 1 1 d . . .
C4 C 0.6171(4) 0.2638(4) -0.0968(4) 0.0326(10) Uani 1 1 d . . .
H1 H 0.6055 0.2089 -0.1156 0.039 Uiso 1 1 calc R . .
C5 C 0.6584(4) 0.3364(4) -0.1675(4) 0.0327(10) Uani 1 1 d . . .
H2 H 0.6746 0.3313 -0.2346 0.039 Uiso 1 1 calc R . .
C6 C 0.6759(4) 0.4153(4) -0.1405(4) 0.0330(10) Uani 1 1 d . . .
H3 H 0.7021 0.4658 -0.1890 0.040 Uiso 1 1 calc R . .
O1 O 0.5913(3) 0.3505(2) 0.1245(2) 0.0335(7) Uani 1 1 d . . .
O2 O 0.5465(3) 0.2086(2) 0.0790(2) 0.0288(7) Uani 1 1 d . . .
C7 C 0.6676(4) 0.5122(3) -0.0183(4) 0.0298(10) Uani 1 1 d . . .
H4 H 0.6775 0.5676 -0.0691 0.036 Uiso 1 1 calc R . .
N1 N 0.6661(4) 0.5239(3) 0.0652(3) 0.0319(9) Uani 1 1 d . . .
O3 O 0.6660(3) 0.6296(2) 0.0637(3) 0.0353(8) Uani 1 1 d . . .
C8 C 0.7701(5) 0.6158(4) 0.0847(4) 0.0367(11) Uani 1 1 d . . .
H5 H 0.7711 0.6895 0.0769 0.044 Uiso 1 1 calc R . .
H6 H 0.8455 0.5684 0.0357 0.044 Uiso 1 1 calc R . .
C9 C 0.7732(5) 0.5646(4) 0.1860(4) 0.0434(13) Uani 1 1 d . . .
H7 H 0.7895 0.4853 0.1898 0.052 Uiso 1 1 calc R . .
H8 H 0.8411 0.5678 0.1969 0.052 Uiso 1 1 calc R . .
O4 O 0.6625(4) 0.6193(3) 0.2604(3) 0.0445(9) Uani 1 1 d . . .
N2 N 0.5827(4) 0.5661(3) 0.2854(3) 0.0363(10) Uani 1 1 d . . .
C10 C 0.4963(5) 0.5986(4) 0.3661(4) 0.0365(11) Uani 1 1 d . . .
H9 H 0.4951 0.6532 0.3965 0.044 Uiso 1 1 calc R . .
C11 C 0.4005(5) 0.5611(3) 0.4159(4) 0.0329(11) Uani 1 1 d . . .
C12 C 0.3992(4) 0.4739(3) 0.3815(3) 0.0304(10) Uani 1 1 d . . .
C13 C 0.3083(4) 0.4322(3) 0.4393(4) 0.0322(10) Uani 1 1 d . . .
C14 C 0.2172(5) 0.4838(4) 0.5231(4) 0.0351(11) Uani 1 1 d . . .
C15 C 0.2196(5) 0.5723(4) 0.5556(4) 0.0370(11) Uani 1 1 d . . .
H10 H 0.1579 0.6072 0.6134 0.044 Uiso 1 1 calc R . .
C16 C 0.3108(5) 0.6076(4) 0.5038(4) 0.0407(12) Uani 1 1 d . . .
H11 H 0.3132 0.6647 0.5280 0.049 Uiso 1 1 calc R . .
O5 O 0.4741(3) 0.4264(2) 0.2993(2) 0.0346(7) Uani 1 1 d . . .
O6 O 0.3207(3) 0.3448(2) 0.4059(2) 0.0305(7) Uani 1 1 d . . .
C17 C 0.1129(5) 0.4557(4) 0.5757(4) 0.0367(11) Uani 1 1 d . . .
H12 H 0.0500 0.4997 0.6285 0.044 Uiso 1 1 calc R . .
N3 N 0.0992(4) 0.3765(3) 0.5565(3) 0.0334(9) Uani 1 1 d . . .
O7 O -0.0171(3) 0.3795(3) 0.6183(3) 0.0422(8) Uani 1 1 d . . .
C18 C -0.0386(5) 0.2980(4) 0.5934(4) 0.0382(11) Uani 1 1 d . . .
H13 H 0.0027 0.2877 0.5223 0.046 Uiso 1 1 calc R . .
H14 H -0.1276 0.3248 0.6078 0.046 Uiso 1 1 calc R . .
C19 C 0.0073(5) 0.1884(4) 0.6489(4) 0.0393(12) Uani 1 1 d . . .
H15 H -0.0465 0.1961 0.7183 0.047 Uiso 1 1 calc R . .
H16 H -0.0003 0.1327 0.6229 0.047 Uiso 1 1 calc R . .
O8 O 0.1312(3) 0.1463(3) 0.6455(2) 0.0352(7) Uani 1 1 d . . .
N4 N 0.2159(3) 0.1242(3) 0.5470(3) 0.0308(8) Uani 1 1 d . . .
C20 C 0.2976(4) 0.0231(3) 0.5461(4) 0.0292(10) Uani 1 1 d . . .
H17 H 0.2840 -0.0231 0.6042 0.035 Uiso 1 1 calc R . .
C21 C 0.4069(4) -0.0261(3) 0.4660(3) 0.0275(10) Uani 1 1 d . . .
C22 C 0.4500(4) 0.0356(3) 0.3812(3) 0.0278(10) Uani 1 1 d . . .
C23 C 0.5654(4) -0.0209(3) 0.3122(4) 0.0304(10) Uani 1 1 d . . .
C24 C 0.6327(4) -0.1341(3) 0.3237(4) 0.0326(10) Uani 1 1 d . . .
H18 H 0.7094 -0.1709 0.2754 0.039 Uiso 1 1 calc R . .
C25 C 0.5874(4) -0.1939(3) 0.4067(4) 0.0332(11) Uani 1 1 d . . .
H19 H 0.6330 -0.2719 0.4142 0.040 Uiso 1 1 calc R . .
C26 C 0.4796(4) -0.1426(3) 0.4766(4) 0.0294(10) Uani 1 1 d . . .
H20 H 0.4517 -0.1846 0.5337 0.035 Uiso 1 1 calc R . .
O9 O 0.3888(3) 0.1419(2) 0.3635(2) 0.0291(7) Uani 1 1 d . . .
O10 O 0.6015(3) 0.0495(2) 0.2359(2) 0.0312(7) Uani 1 1 d . . .
C27 C 0.7139(4) -0.0021(4) 0.1576(4) 0.0364(11) Uani 1 1 d . . .
H21 H 0.7770 -0.0596 0.1851 0.044 Uiso 1 1 calc R . .
H22 H 0.7441 0.0545 0.1186 0.044 Uiso 1 1 calc R . .
C28 C 0.6917(5) -0.0554(4) 0.0916(4) 0.0362(11) Uani 1 1 d . . .
H23 H 0.7710 -0.1137 0.0560 0.043 Uiso 1 1 calc R . .
H24 H 0.6378 -0.0925 0.1336 0.043 Uiso 1 1 calc R . .
C29 C 0.6344(5) 0.0250(4) 0.0170(4) 0.0368(11) Uani 1 1 d . . .
H25 H 0.6960 0.0496 -0.0332 0.044 Uiso 1 1 calc R . .
H26 H 0.6156 -0.0161 -0.0162 0.044 Uiso 1 1 calc R . .
C30 C 0.5198(5) 0.1267(4) 0.0567(4) 0.0344(11) Uani 1 1 d . . .
H27 H 0.4770 0.1604 0.0080 0.041 Uiso 1 1 calc R . .
H28 H 0.4644 0.1047 0.1170 0.041 Uiso 1 1 calc R . .
O11 O 0.6718(3) 0.1994(2) 0.2882(3) 0.0352(8) Uani 1 1 d . . .
O12 O 0.7586(3) 0.3192(2) 0.2304(3) 0.0377(8) Uani 1 1 d . . .
C31 C 0.7535(4) 0.2293(4) 0.2753(4) 0.0375(11) Uani 1 1 d . . .
C32 C 0.8546(5) 0.1552(5) 0.3168(6) 0.069(2) Uani 1 1 d . . .
H29 H 0.8201 0.1493 0.3884 0.103 Uiso 1 1 calc R . .
H30 H 0.9141 0.1871 0.2973 0.103 Uiso 1 1 calc R . .
H31 H 0.8955 0.0811 0.2917 0.103 Uiso 1 1 calc R . .
O13 O 0.2961(3) 0.3227(3) 0.2242(2) 0.0333(7) Uani 1 1 d . . .
O14 O 0.1430(3) 0.2974(3) 0.3506(2) 0.0340(7) Uani 1 1 d . . .
C33 C 0.1917(5) 0.3264(3) 0.2621(4) 0.0330(11) Uani 1 1 d . . .
C34 C 0.1110(5) 0.3711(5) 0.1993(4) 0.0505(14) Uani 1 1 d . . .
H32 H 0.0868 0.4514 0.1855 0.076 Uiso 1 1 calc R . .
H33 H 0.0377 0.3569 0.2341 0.076 Uiso 1 1 calc R . .
H34 H 0.1562 0.3339 0.1376 0.076 Uiso 1 1 calc R . .
Cl1 Cl 0.18449(15) 0.08515(16) 0.21543(13) 0.0686(5) Uani 1 1 d . . .
Cl2 Cl 0.37380(18) -0.10677(14) 0.27042(15) 0.0781(6) Uani 1 1 d . . .
Cl3 Cl 0.1312(2) -0.0023(3) 0.41352(15) 0.1135(10) Uani 1 1 d . . .
C35 C 0.2417(6) 0.0177(5) 0.3119(5) 0.0568(16) Uani 1 1 d . . .
H35 H 0.2679 0.0673 0.3286 0.068 Uiso 1 1 calc R . .
Cl4 Cl 0.0069(2) 0.29755(19) 0.05841(19) 0.0488(6) Uani 0.631(3) 1 d P A 1
Cl5 Cl -0.0154(2) 0.2947(2) -0.1250(2) 0.0631(8) Uani 0.631(3) 1 d P A 1
Cl6 Cl -0.0452(3) 0.1278(2) 0.0295(2) 0.0685(10) Uani 0.631(3) 1 d P A 1
C36 C -0.0685(9) 0.2656(9) 0.0031(8) 0.043(2) Uani 0.631(3) 1 d P A 1
H36 H -0.1582 0.3135 0.0292 0.052 Uiso 0.631(3) 1 calc PR A 1
Cl7 Cl -0.0194(5) 0.3056(4) -0.0115(6) 0.092(3) Uani 0.369(3) 1 d P A 2
Cl8 Cl 0.0056(4) 0.0918(3) 0.0883(3) 0.0560(12) Uani 0.369(3) 1 d P A 2
Cl9 Cl -0.0669(4) 0.1541(4) -0.0798(3) 0.0703(15) Uani 0.369(3) 1 d P A 2
C37 C -0.0781(15) 0.2091(15) 0.0228(12) 0.043(4) Uani 0.369(3) 1 d P A 2
H37 H -0.1658 0.2435 0.0652 0.052 Uiso 0.369(3) 1 calc PR A 2

loop_
_atom_site_aniso_label
_atom_site_aniso_U_11
_atom_site_aniso_U_22
_atom_site_aniso_U_33
_atom_site_aniso_U_23
_atom_site_aniso_U_13
_atom_site_aniso_U_12
Ca1 0.0366(5) 0.0171(4) 0.0325(5) -0.0045(3) -0.0199(4) -0.0047(4)
Zn1 0.0431(3) 0.0204(2) 0.0362(3) -0.0043(2) -0.0225(3) -0.0088(2)
Zn2 0.0352(3) 0.0192(2) 0.0323(3) -0.0051(2) -0.0187(3) -0.0039(2)
C1 0.035(3) 0.024(2) 0.034(3) -0.0032(18) -0.021(2) -0.005(2)
C2 0.032(2) 0.021(2) 0.035(3) -0.0042(18) -0.021(2) -0.001(2)
C3 0.032(2) 0.0193(19) 0.034(3) -0.0027(18) -0.018(2) -0.0039(19)
C4 0.033(2) 0.027(2) 0.041(3) -0.008(2) -0.022(2) -0.005(2)
C5 0.033(3) 0.031(2) 0.032(3) -0.0047(19) -0.016(2) -0.006(2)
C6 0.035(3) 0.026(2) 0.034(3) -0.0022(19) -0.018(2) -0.005(2)
O1 0.055(2) 0.0280(15) 0.0285(18) -0.0007(13) -0.0212(16) -0.0203(16)
O2 0.0365(17) 0.0229(14) 0.0324(18) -0.0075(13) -0.0165(15) -0.0099(14)
C7 0.032(2) 0.023(2) 0.034(3) -0.0018(18) -0.017(2) -0.005(2)
N1 0.036(2) 0.0188(17) 0.048(3) -0.0046(16) -0.020(2) -0.0110(17)
O3 0.0443(19) 0.0228(15) 0.048(2) -0.0026(14) -0.0260(17) -0.0127(15)
C8 0.041(3) 0.029(2) 0.048(3) -0.002(2) -0.021(2) -0.017(2)
C9 0.047(3) 0.035(3) 0.059(4) -0.006(2) -0.032(3) -0.012(3)
O4 0.059(2) 0.0435(19) 0.045(2) -0.0105(17) -0.0200(19) -0.027(2)
N2 0.050(3) 0.0255(18) 0.049(3) -0.0062(18) -0.031(2) -0.013(2)
C10 0.049(3) 0.026(2) 0.042(3) -0.009(2) -0.026(3) -0.010(2)
C11 0.046(3) 0.021(2) 0.038(3) -0.0024(19) -0.025(2) -0.011(2)
C12 0.036(3) 0.0202(19) 0.033(3) -0.0084(18) -0.020(2) 0.000(2)
C13 0.040(3) 0.0192(19) 0.040(3) -0.0056(19) -0.027(2) -0.001(2)
C14 0.040(3) 0.023(2) 0.037(3) -0.0069(19) -0.021(2) 0.000(2)
C15 0.047(3) 0.026(2) 0.033(3) -0.010(2) -0.017(2) -0.004(2)
C16 0.053(3) 0.026(2) 0.047(3) -0.014(2) -0.028(3) -0.005(2)
O5 0.0441(19) 0.0240(15) 0.040(2) -0.0082(14) -0.0198(17) -0.0105(15)
O6 0.0350(17) 0.0179(14) 0.0384(19) -0.0076(13) -0.0158(15) -0.0054(14)
C17 0.039(3) 0.024(2) 0.043(3) -0.012(2) -0.020(2) 0.000(2)
N3 0.033(2) 0.0261(18) 0.036(2) -0.0030(17) -0.0146(19) -0.0056(18)
O7 0.042(2) 0.0318(17) 0.046(2) -0.0100(15) -0.0106(18) -0.0105(17)
C18 0.035(3) 0.038(3) 0.041(3) -0.008(2) -0.019(2) -0.007(2)
C19 0.039(3) 0.033(2) 0.047(3) -0.007(2) -0.020(3) -0.010(2)
O8 0.0375(18) 0.0318(16) 0.0331(19) -0.0030(14) -0.0165(16) -0.0077(15)
N4 0.031(2) 0.0305(19) 0.031(2) -0.0074(16) -0.0162(18) -0.0062(18)
C20 0.040(3) 0.022(2) 0.038(3) 0.0000(18) -0.027(2) -0.013(2)
C21 0.035(2) 0.0193(19) 0.037(3) -0.0020(18) -0.025(2) -0.008(2)
C22 0.034(2) 0.0198(19) 0.036(3) -0.0058(18) -0.024(2) -0.0047(19)
C23 0.038(3) 0.024(2) 0.036(3) -0.0030(19) -0.024(2) -0.008(2)
C24 0.035(3) 0.024(2) 0.043(3) -0.008(2) -0.024(2) -0.005(2)
C25 0.039(3) 0.0178(19) 0.046(3) -0.006(2) -0.028(2) -0.001(2)
C26 0.042(3) 0.0200(19) 0.038(3) 0.0035(18) -0.029(2) -0.013(2)
O9 0.0342(17) 0.0167(13) 0.0339(18) -0.0043(12) -0.0190(15) -0.0013(13)
O10 0.0346(17) 0.0197(14) 0.0388(19) -0.0053(13) -0.0169(15) -0.0058(14)
C27 0.031(3) 0.024(2) 0.047(3) -0.010(2) -0.014(2) -0.002(2)
C28 0.038(3) 0.020(2) 0.043(3) -0.011(2) -0.011(2) -0.005(2)
C29 0.042(3) 0.030(2) 0.042(3) -0.015(2) -0.011(2) -0.015(2)
C30 0.042(3) 0.028(2) 0.042(3) -0.009(2) -0.019(2) -0.014(2)
O11 0.0413(19) 0.0239(15) 0.044(2) 0.0016(14) -0.0255(17) -0.0086(15)
O12 0.0401(19) 0.0244(15) 0.045(2) 0.0001(14) -0.0205(17) -0.0064(15)
C31 0.028(2) 0.029(2) 0.044(3) -0.006(2) -0.013(2) 0.000(2)
C32 0.038(3) 0.054(3) 0.111(6) 0.031(4) -0.041(4) -0.021(3)
O13 0.0343(18) 0.0312(16) 0.0321(19) -0.0006(14) -0.0195(16) -0.0057(15)
O14 0.0356(18) 0.0335(16) 0.0319(19) -0.0048(14) -0.0169(15) -0.0078(15)
C33 0.040(3) 0.021(2) 0.035(3) -0.0046(19) -0.021(2) -0.003(2)
C34 0.045(3) 0.067(4) 0.042(3) -0.001(3) -0.026(3) -0.016(3)
Cl1 0.0529(9) 0.0911(12) 0.0585(10) -0.0320(9) -0.0245(8) -0.0103(9)
Cl2 0.0893(13) 0.0608(9) 0.1002(15) -0.0341(9) -0.0622(12) -0.0055(9)
Cl3 0.1151(18) 0.232(3) 0.0529(12) -0.0140(15) -0.0165(11) -0.127(2)
C35 0.053(4) 0.071(4) 0.061(4) -0.021(3) -0.028(3) -0.021(3)
Cl4 0.0370(12) 0.0559(13) 0.0570(15) -0.0206(11) -0.0085(11) -0.0204(11)
Cl5 0.0512(14) 0.0725(16) 0.0561(16) -0.0126(12) -0.0193(12) -0.0134(13)
Cl6 0.0600(17) 0.0472(17) 0.094(2) -0.0240(14) -0.0041(16) -0.0284(14)
C36 0.034(5) 0.032(5) 0.067(7) -0.008(5) -0.013(5) -0.019(5)
Cl7 0.046(3) 0.043(2) 0.163(8) -0.010(3) -0.018(3) -0.013(2)
Cl8 0.050(2) 0.055(2) 0.056(3) -0.0166(19) -0.027(2) -0.0031(19)
Cl9 0.061(3) 0.074(3) 0.054(3) -0.019(2) -0.029(2) 0.004(2)
C37 0.039(9) 0.028(9) 0.061(11) 0.000(8) -0.021(8) -0.011(9)

loop_
_atom_type_symbol
_atom_type_description
_atom_type_scat_dispersion_real
_atom_type_scat_dispersion_imag
_atom_type_scat_source
C C 0.0033 0.0016 'International Tables Vol C Tables 4.2.6.8 and 6.1.1.4'
H H 0.0000 0.0000 'International Tables Vol C Tables 4.2.6.8 and 6.1.1.4'
Ca Ca 0.2262 0.3064 'International Tables Vol C Tables 4.2.6.8 and 6.1.1.4'
N N 0.0061 0.0033 'International Tables Vol C Tables 4.2.6.8 and 6.1.1.4'
O O 0.0106 0.0060 'International Tables Vol C Tables 4.2.6.8 and 6.1.1.4'
Zn Zn 0.2839 1.4301 'International Tables Vol C Tables 4.2.6.8 and 6.1.1.4'
Cl Cl 0.1484 0.1585 'International Tables Vol C Tables 4.2.6.8 and 6.1.1.4'

loop_
_geom_angle_atom_site_label_1
_geom_angle_atom_site_label_2
_geom_angle_atom_site_label_3
_geom_angle
_geom_angle_site_symmetry_1
_geom_angle_site_symmetry_3
_geom_angle_publ_flag
O1 Ca1 O9 166.13(10) . . ?
O1 Ca1 O13 102.17(12) . . ?
O9 Ca1 O13 75.40(11) . . ?
O1 Ca1 O5 66.12(11) . . ?
O9 Ca1 O5 127.76(12) . . ?
O13 Ca1 O5 105.36(11) . . ?
O1 Ca1 O6 127.02(11) . . ?
O9 Ca1 O6 66.08(10) . . ?
O13 Ca1 O6 75.56(11) . . ?
O5 Ca1 O6 63.92(11) . . ?
O1 Ca1 O11 77.08(12) . . ?
O9 Ca1 O11 105.07(11) . . ?
O13 Ca1 O11 178.70(12) . . ?
O5 Ca1 O11 75.35(11) . . ?
O6 Ca1 O11 105.74(12) . . ?
O1 Ca1 O10 107.03(11) . . ?
O9 Ca1 O10 61.71(10) . . ?
O13 Ca1 O10 107.19(10) . . ?
O5 Ca1 O10 147.44(11) . . ?
O6 Ca1 O10 124.49(11) . . ?
O11 Ca1 O10 72.11(10) . . ?
O1 Ca1 O2 61.21(10) . . ?
O9 Ca1 O2 105.37(10) . . ?
O13 Ca1 O2 73.15(11) . . ?
O5 Ca1 O2 125.23(11) . . ?
O6 Ca1 O2 148.71(11) . . ?
O11 Ca1 O2 105.55(11) . . ?
O10 Ca1 O2 66.33(10) . . ?
O1 Ca1 Zn1 36.17(7) . . ?
O9 Ca1 Zn1 156.41(8) . . ?
O13 Ca1 Zn1 118.41(8) . . ?
O5 Ca1 Zn1 33.63(9) . . ?
O6 Ca1 Zn1 97.50(7) . . ?
O11 Ca1 Zn1 61.59(8) . . ?
O10 Ca1 Zn1 124.36(8) . . ?
O2 Ca1 Zn1 97.28(7) . . ?
O1 Ca1 Zn2 153.87(9) . . ?
O9 Ca1 Zn2 36.02(7) . . ?
O13 Ca1 Zn2 61.55(9) . . ?
O5 Ca1 Zn2 97.10(9) . . ?
O6 Ca1 Zn2 33.28(7) . . ?
O11 Ca1 Zn2 119.54(9) . . ?
O10 Ca1 Zn2 97.72(8) . . ?
O2 Ca1 Zn2 124.78(7) . . ?
Zn1 Ca1 Zn2 130.72(3) . . ?
O5 Zn1 O12 105.26(14) . . ?
O5 Zn1 O1 81.95(13) . . ?
O12 Zn1 O1 96.97(13) . . ?
O5 Zn1 N1 141.40(14) . . ?
O12 Zn1 N1 112.53(15) . . ?
O1 Zn1 N1 85.88(13) . . ?
O5 Zn1 N2 86.06(15) . . ?
O12 Zn1 N2 98.63(14) . . ?
O1 Zn1 N2 162.37(15) . . ?
N1 Zn1 N2 95.64(15) . . ?
O5 Zn1 Ca1 43.51(8) . . ?
O12 Zn1 Ca1 88.89(10) . . ?
O1 Zn1 Ca1 43.41(9) . . ?
N1 Zn1 Ca1 127.97(10) . . ?
N2 Zn1 Ca1 128.71(12) . . ?
O6 Zn2 O14 105.29(13) . . ?
O6 Zn2 O9 82.46(12) . . ?
O14 Zn2 O9 94.61(13) . . ?
O6 Zn2 N4 137.50(13) . . ?
O14 Zn2 N4 116.43(14) . . ?
O9 Zn2 N4 86.38(14) . . ?
O6 Zn2 N3 85.67(14) . . ?
O14 Zn2 N3 102.79(14) . . ?
O9 Zn2 N3 161.02(13) . . ?
N4 Zn2 N3 92.50(15) . . ?
O6 Zn2 Ca1 43.27(9) . . ?
O14 Zn2 Ca1 88.39(11) . . ?
O9 Zn2 Ca1 43.55(9) . . ?
N4 Zn2 Ca1 127.18(11) . . ?
N3 Zn2 Ca1 128.53(11) . . ?
C6 C1 C2 120.3(4) . . ?
C6 C1 C7 117.3(4) . . ?
C2 C1 C7 122.1(4) . . ?
O1 C2 C1 124.3(4) . . ?
O1 C2 C3 118.9(4) . . ?
C1 C2 C3 116.7(4) . . ?
C4 C3 O2 126.3(4) . . ?
C4 C3 C2 122.1(4) . . ?
O2 C3 C2 111.6(4) . . ?
C3 C4 C5 119.9(4) . . ?
C3 C4 H1 120.1 . . ?
C5 C4 H1 120.1 . . ?
C6 C5 C4 120.2(4) . . ?
C6 C5 H2 119.9 . . ?
C4 C5 H2 119.9 . . ?
C5 C6 C1 120.7(4) . . ?
C5 C6 H3 119.7 . . ?
C1 C6 H3 119.7 . . ?
C2 O1 Zn1 131.3(3) . . ?
C2 O1 Ca1 127.8(3) . . ?
Zn1 O1 Ca1 100.42(13) . . ?
C3 O2 C30 117.1(3) . . ?
C3 O2 Ca1 118.8(2) . . ?
C30 O2 Ca1 123.4(3) . . ?
N1 C7 C1 125.6(4) . . ?
N1 C7 H4 117.2 . . ?
C1 C7 H4 117.2 . . ?
C7 N1 O3 109.4(4) . . ?
C7 N1 Zn1 129.3(3) . . ?
O3 N1 Zn1 118.6(3) . . ?
N1 O3 C8 110.9(3) . . ?
O3 C8 C9 115.0(4) . . ?
O3 C8 H5 108.5 . . ?
C9 C8 H5 108.5 . . ?
O3 C8 H6 108.5 . . ?
C9 C8 H6 108.5 . . ?
H5 C8 H6 107.5 . . ?
O4 C9 C8 112.4(4) . . ?
O4 C9 H7 109.1 . . ?
C8 C9 H7 109.1 . . ?
O4 C9 H8 109.1 . . ?
C8 C9 H8 109.1 . . ?
H7 C9 H8 107.9 . . ?
C9 O4 N2 110.8(3) . . ?
C10 N2 O4 110.6(4) . . ?
C10 N2 Zn1 126.7(3) . . ?
O4 N2 Zn1 122.6(3) . . ?
N2 C10 C11 126.7(4) . . ?
N2 C10 H9 116.7 . . ?
C11 C10 H9 116.7 . . ?
C16 C11 C12 119.3(4) . . ?
C16 C11 C10 119.2(4) . . ?
C12 C11 C10 121.3(5) . . ?
O5 C12 C11 125.6(4) . . ?
O5 C12 C13 115.4(4) . . ?
C11 C12 C13 119.0(4) . . ?
O6 C13 C14 125.2(4) . . ?
O6 C13 C12 114.7(4) . . ?
C14 C13 C12 120.1(4) . . ?
C13 C14 C15 119.6(5) . . ?
C13 C14 C17 122.1(4) . . ?
C15 C14 C17 118.2(4) . . ?
C16 C15 C14 120.3(5) . . ?
C16 C15 H10 119.8 . . ?
C14 C15 H10 119.8 . . ?
C15 C16 C11 121.4(4) . . ?
C15 C16 H11 119.3 . . ?
C11 C16 H11 119.3 . . ?
C12 O5 Zn1 133.4(3) . . ?
C12 O5 Ca1 122.7(3) . . ?
Zn1 O5 Ca1 102.87(14) . . ?
C13 O6 Zn2 133.9(3) . . ?
C13 O6 Ca1 122.6(3) . . ?
Zn2 O6 Ca1 103.45(12) . . ?
N3 C17 C14 125.3(5) . . ?
N3 C17 H12 117.3 . . ?
C14 C17 H12 117.3 . . ?
C17 N3 O7 109.3(4) . . ?
C17 N3 Zn2 126.9(3) . . ?
O7 N3 Zn2 123.8(2) . . ?
N3 O7 C18 110.4(3) . . ?
O7 C18 C19 111.9(4) . . ?
O7 C18 H13 109.2 . . ?
C19 C18 H13 109.2 . . ?
O7 C18 H14 109.2 . . ?
C19 C18 H14 109.2 . . ?
H13 C18 H14 107.9 . . ?
O8 C19 C18 115.6(4) . . ?
O8 C19 H15 108.4 . . ?
C18 C19 H15 108.4 . . ?
O8 C19 H16 108.4 . . ?
C18 C19 H16 108.4 . . ?
H15 C19 H16 107.5 . . ?
C19 O8 N4 111.4(3) . . ?
C20 N4 O8 108.9(4) . . ?
C20 N4 Zn2 128.2(3) . . ?
O8 N4 Zn2 119.1(2) . . ?
N4 C20 C21 126.2(4) . . ?
N4 C20 H17 116.9 . . ?
C21 C20 H17 116.9 . . ?
C22 C21 C26 119.0(4) . . ?
C22 C21 C20 123.5(4) . . ?
C26 C21 C20 117.4(4) . . ?
O9 C22 C23 118.4(4) . . ?
O9 C22 C21 123.6(4) . . ?
C23 C22 C21 117.9(4) . . ?
C24 C23 O10 125.7(4) . . ?
C24 C23 C22 121.7(5) . . ?
O10 C23 C22 112.6(4) . . ?
C23 C24 C25 119.4(5) . . ?
C23 C24 H18 120.3 . . ?
C25 C24 H18 120.3 . . ?
C26 C25 C24 121.0(4) . . ?
C26 C25 H19 119.5 . . ?
C24 C25 H19 119.5 . . ?
C25 C26 C21 120.9(4) . . ?
C25 C26 H20 119.6 . . ?
C21 C26 H20 119.6 . . ?
C22 O9 Zn2 131.0(3) . . ?
C22 O9 Ca1 123.8(3) . . ?
Zn2 O9 Ca1 100.43(11) . . ?
C23 O10 C27 116.6(3) . . ?
C23 O10 Ca1 117.7(3) . . ?
C27 O10 Ca1 125.0(3) . . ?
O10 C27 C28 109.8(4) . . ?
O10 C27 H21 109.7 . . ?
C28 C27 H21 109.7 . . ?
O10 C27 H22 109.7 . . ?
C28 C27 H22 109.7 . . ?
H21 C27 H22 108.2 . . ?
C29 C28 C27 115.0(4) . . ?
C29 C28 H23 108.5 . . ?
C27 C28 H23 108.5 . . ?
C29 C28 H24 108.5 . . ?
C27 C28 H24 108.5 . . ?
H23 C28 H24 107.5 . . ?
C30 C29 C28 116.1(4) . . ?
C30 C29 H25 108.3 . . ?
C28 C29 H25 108.3 . . ?
C30 C29 H26 108.3 . . ?
C28 C29 H26 108.3 . . ?
H25 C29 H26 107.4 . . ?
O2 C30 C29 111.6(4) . . ?
O2 C30 H27 109.3 . . ?
C29 C30 H27 109.3 . . ?
O2 C30 H28 109.3 . . ?
C29 C30 H28 109.3 . . ?
H27 C30 H28 108.0 . . ?
C31 O11 Ca1 141.6(3) . . ?
C31 O12 Zn1 121.1(3) . . ?
O11 C31 O12 125.4(4) . . ?
O11 C31 C32 118.9(4) . . ?
O12 C31 C32 115.7(4) . . ?
C31 C32 H29 109.5 . . ?
C31 C32 H30 109.5 . . ?
H29 C32 H30 109.5 . . ?
C31 C32 H31 109.5 . . ?
H29 C32 H31 109.5 . . ?
H30 C32 H31 109.5 . . ?
C33 O13 Ca1 141.9(3) . . ?
C33 O14 Zn2 120.5(3) . . ?
O13 C33 O14 126.5(4) . . ?
O13 C33 C34 118.1(5) . . ?
O14 C33 C34 115.4(5) . . ?
C33 C34 H32 109.5 . . ?
C33 C34 H33 109.5 . . ?
H32 C34 H33 109.5 . . ?
C33 C34 H34 109.5 . . ?
H32 C34 H34 109.5 . . ?
H33 C34 H34 109.5 . . ?
Cl3 C35 Cl1 111.0(3) . . ?
Cl3 C35 Cl2 113.9(4) . . ?
Cl1 C35 Cl2 108.6(3) . . ?
Cl3 C35 H35 107.7 . . ?
Cl1 C35 H35 107.7 . . ?
Cl2 C35 H35 107.7 . . ?
Cl6 C36 Cl4 110.7(6) . . ?
Cl6 C36 Cl5 110.6(5) . . ?
Cl4 C36 Cl5 109.4(6) . . ?
Cl6 C36 H36 108.7 . . ?
Cl4 C36 H36 108.7 . . ?
Cl5 C36 H36 108.7 . . ?
Cl7 C37 Cl8 110.9(9) . . ?
Cl7 C37 Cl9 112.4(11) . . ?
Cl8 C37 Cl9 105.3(9) . . ?
Cl7 C37 H37 109.4 . . ?
Cl8 C37 H37 109.4 . . ?
Cl9 C37 H37 109.4 . . ?

loop_
_geom_bond_atom_site_label_1
_geom_bond_atom_site_label_2
_geom_bond_distance
_geom_bond_site_symmetry_2
_geom_bond_publ_flag
Ca1 O1 2.382(3) . ?
Ca1 O9 2.403(3) . ?
Ca1 O13 2.406(3) . ?
Ca1 O5 2.407(3) . ?
Ca1 O6 2.417(3) . ?
Ca1 O11 2.420(3) . ?
Ca1 O10 2.597(3) . ?
Ca1 O2 2.631(3) . ?
Ca1 Zn1 3.4088(14) . ?
Ca1 Zn2 3.4300(17) . ?
Zn1 O5 1.936(4) . ?
Zn1 O12 1.978(3) . ?
Zn1 O1 2.046(3) . ?
Zn1 N1 2.060(4) . ?
Zn1 N2 2.155(4) . ?
Zn2 O6 1.935(3) . ?
Zn2 O14 1.993(3) . ?
Zn2 O9 2.051(3) . ?
Zn2 N4 2.068(4) . ?
Zn2 N3 2.155(4) . ?
C1 C6 1.408(7) . ?
C1 C2 1.417(6) . ?
C1 C7 1.444(6) . ?
C2 O1 1.298(5) . ?
C2 C3 1.418(6) . ?
C3 C4 1.377(7) . ?
C3 O2 1.388(5) . ?
C4 C5 1.391(7) . ?
C4 H1 0.9500 . ?
C5 C6 1.372(6) . ?
C5 H2 0.9500 . ?
C6 H3 0.9500 . ?
O2 C30 1.455(5) . ?
C7 N1 1.285(6) . ?
C7 H4 0.9500 . ?
N1 O3 1.435(4) . ?
O3 C8 1.440(5) . ?
C8 C9 1.514(7) . ?
C8 H5 0.9900 . ?
C8 H6 0.9900 . ?
C9 O4 1.411(7) . ?
C9 H7 0.9900 . ?
C9 H8 0.9900 . ?
O4 N2 1.427(5) . ?
N2 C10 1.275(7) . ?
C10 C11 1.439(7) . ?
C10 H9 0.9500 . ?
C11 C16 1.404(7) . ?
C11 C12 1.412(6) . ?
C12 O5 1.307(6) . ?
C12 C13 1.439(7) . ?
C13 O6 1.316(5) . ?
C13 C14 1.387(7) . ?
C14 C15 1.420(6) . ?
C14 C17 1.458(7) . ?
C15 C16 1.374(7) . ?
C15 H10 0.9500 . ?
C16 H11 0.9500 . ?
C17 N3 1.286(6) . ?
C17 H12 0.9500 . ?
N3 O7 1.421(5) . ?
O7 C18 1.424(6) . ?
C18 C19 1.499(7) . ?
C18 H13 0.9900 . ?
C18 H14 0.9900 . ?
C19 O8 1.432(6) . ?
C19 H15 0.9900 . ?
C19 H16 0.9900 . ?
O8 N4 1.443(5) . ?
N4 C20 1.288(6) . ?
C20 C21 1.431(7) . ?
C20 H17 0.9500 . ?
C21 C22 1.414(6) . ?
C21 C26 1.427(6) . ?
C22 O9 1.308(5) . ?
C22 C23 1.409(7) . ?
C23 C24 1.381(6) . ?
C23 O10 1.385(5) . ?
C24 C25 1.392(7) . ?
C24 H18 0.9500 . ?
C25 C26 1.349(7) . ?
C25 H19 0.9500 . ?
C26 H20 0.9500 . ?
O10 C27 1.442(6) . ?
C27 C28 1.533(6) . ?
C27 H21 0.9900 . ?
C27 H22 0.9900 . ?
C28 C29 1.524(7) . ?
C28 H23 0.9900 . ?
C28 H24 0.9900 . ?
C29 C30 1.502(6) . ?
C29 H25 0.9900 . ?
C29 H26 0.9900 . ?
C30 H27 0.9900 . ?
C30 H28 0.9900 . ?
O11 C31 1.249(6) . ?
O12 C31 1.268(6) . ?
C31 C32 1.506(7) . ?
C32 H29 0.9800 . ?
C32 H30 0.9800 . ?
C32 H31 0.9800 . ?
O13 C33 1.236(6) . ?
O14 C33 1.275(6) . ?
C33 C34 1.513(6) . ?
C34 H32 0.9800 . ?
C34 H33 0.9800 . ?
C34 H34 0.9800 . ?
Cl1 C35 1.753(6) . ?
Cl2 C35 1.776(6) . ?
Cl3 C35 1.701(7) . ?
C35 H35 1.0000 . ?
Cl4 C36 1.756(10) . ?
Cl5 C36 1.769(11) . ?
Cl6 C36 1.727(12) . ?
C36 H36 1.0000 . ?
Cl7 C37 1.703(19) . ?
Cl8 C37 1.785(16) . ?
Cl9 C37 1.787(18) . ?
C37 H37 1.0000 . ?

loop_
_geom_torsion_atom_site_label_1
_geom_torsion_atom_site_label_2
_geom_torsion_atom_site_label_3
_geom_torsion_atom_site_label_4
_geom_torsion
_geom_torsion_site_symmetry_1
_geom_torsion_site_symmetry_2
_geom_torsion_site_symmetry_3
_geom_torsion_site_symmetry_4
_geom_torsion_publ_flag
O1 Ca1 Zn1 O5 144.9(2) . . . . ?
O9 Ca1 Zn1 O5 -47.1(2) . . . . ?
O13 Ca1 Zn1 O5 74.37(17) . . . . ?
O6 Ca1 Zn1 O5 -3.22(15) . . . . ?
O11 Ca1 Zn1 O5 -107.11(17) . . . . ?
O10 Ca1 Zn1 O5 -144.65(17) . . . . ?
O2 Ca1 Zn1 O5 149.12(16) . . . . ?
Zn2 Ca1 Zn1 O5 -1.20(14) . . . . ?
O1 Ca1 Zn1 O12 -101.38(17) . . . . ?
O9 Ca1 Zn1 O12 66.6(2) . . . . ?
O13 Ca1 Zn1 O12 -171.88(14) . . . . ?
O5 Ca1 Zn1 O12 113.75(18) . . . . ?
O6 Ca1 Zn1 O12 110.53(13) . . . . ?
O11 Ca1 Zn1 O12 6.65(14) . . . . ?
O10 Ca1 Zn1 O12 -30.90(14) . . . . ?
O2 Ca1 Zn1 O12 -97.13(13) . . . . ?
Zn2 Ca1 Zn1 O12 112.55(11) . . . . ?
O9 Ca1 Zn1 O1 168.0(2) . . . . ?
O13 Ca1 Zn1 O1 -70.50(17) . . . . ?
O5 Ca1 Zn1 O1 -144.9(2) . . . . ?
O6 Ca1 Zn1 O1 -148.09(16) . . . . ?
O11 Ca1 Zn1 O1 108.02(17) . . . . ?
O10 Ca1 Zn1 O1 70.48(16) . . . . ?
O2 Ca1 Zn1 O1 4.25(15) . . . . ?
Zn2 Ca1 Zn1 O1 -146.07(14) . . . . ?
O1 Ca1 Zn1 N1 16.71(19) . . . . ?
O9 Ca1 Zn1 N1 -175.3(2) . . . . ?
O13 Ca1 Zn1 N1 -53.78(17) . . . . ?
O5 Ca1 Zn1 N1 -128.2(2) . . . . ?
O6 Ca1 Zn1 N1 -131.38(16) . . . . ?
O11 Ca1 Zn1 N1 124.74(17) . . . . ?
O10 Ca1 Zn1 N1 87.20(16) . . . . ?
O2 Ca1 Zn1 N1 20.96(15) . . . . ?
Zn2 Ca1 Zn1 N1 -129.36(14) . . . . ?
O1 Ca1 Zn1 N2 158.44(19) . . . . ?
O9 Ca1 Zn1 N2 -33.6(2) . . . . ?
O13 Ca1 Zn1 N2 87.94(17) . . . . ?
O5 Ca1 Zn1 N2 13.57(19) . . . . ?
O6 Ca1 Zn1 N2 10.35(16) . . . . ?
O11 Ca1 Zn1 N2 -93.54(17) . . . . ?
O10 Ca1 Zn1 N2 -131.08(16) . . . . ?
O2 Ca1 Zn1 N2 162.69(15) . . . . ?
Zn2 Ca1 Zn1 N2 12.37(14) . . . . ?
O1 Ca1 Zn2 O6 -52.1(2) . . . . ?
O9 Ca1 Zn2 O6 147.08(18) . . . . ?
O13 Ca1 Zn2 O6 -107.98(16) . . . . ?
O5 Ca1 Zn2 O6 -4.32(15) . . . . ?
O11 Ca1 Zn2 O6 72.83(16) . . . . ?
O10 Ca1 Zn2 O6 146.60(15) . . . . ?
O2 Ca1 Zn2 O6 -146.92(16) . . . . ?
Zn1 Ca1 Zn2 O6 -3.65(13) . . . . ?
O1 Ca1 Zn2 O14 62.44(19) . . . . ?
O9 Ca1 Zn2 O14 -98.41(15) . . . . ?
O13 Ca1 Zn2 O14 6.53(12) . . . . ?
O5 Ca1 Zn2 O14 110.19(12) . . . . ?
O6 Ca1 Zn2 O14 114.51(16) . . . . ?
O11 Ca1 Zn2 O14 -172.66(12) . . . . ?
O10 Ca1 Zn2 O14 -98.89(11) . . . . ?
O2 Ca1 Zn2 O14 -32.41(12) . . . . ?
Zn1 Ca1 Zn2 O14 110.86(10) . . . . ?
O1 Ca1 Zn2 O9 160.9(2) . . . . ?
O13 Ca1 Zn2 O9 104.94(15) . . . . ?
O5 Ca1 Zn2 O9 -151.40(15) . . . . ?
O6 Ca1 Zn2 O9 -147.08(18) . . . . ?
O11 Ca1 Zn2 O9 -74.25(15) . . . . ?
O10 Ca1 Zn2 O9 -0.47(13) . . . . ?
O2 Ca1 Zn2 O9 66.00(14) . . . . ?
Zn1 Ca1 Zn2 O9 -150.73(13) . . . . ?
O1 Ca1 Zn2 N4 -175.0(2) . . . . ?
O9 Ca1 Zn2 N4 24.10(17) . . . . ?
O13 Ca1 Zn2 N4 129.04(15) . . . . ?
O5 Ca1 Zn2 N4 -127.30(15) . . . . ?
O6 Ca1 Zn2 N4 -122.97(18) . . . . ?
O11 Ca1 Zn2 N4 -50.14(15) . . . . ?
O10 Ca1 Zn2 N4 23.63(14) . . . . ?
O2 Ca1 Zn2 N4 90.11(15) . . . . ?
Zn1 Ca1 Zn2 N4 -126.63(13) . . . . ?
O1 Ca1 Zn2 N3 -42.7(2) . . . . ?
O9 Ca1 Zn2 N3 156.47(18) . . . . ?
O13 Ca1 Zn2 N3 -98.59(16) . . . . ?
O5 Ca1 Zn2 N3 5.07(16) . . . . ?
O6 Ca1 Zn2 N3 9.40(19) . . . . ?
O11 Ca1 Zn2 N3 82.23(16) . . . . ?
O10 Ca1 Zn2 N3 156.00(15) . . . . ?
O2 Ca1 Zn2 N3 -137.52(16) . . . . ?
Zn1 Ca1 Zn2 N3 5.74(14) . . . . ?
C6 C1 C2 O1 -178.8(4) . . . . ?
C7 C1 C2 O1 -4.2(7) . . . . ?
C6 C1 C2 C3 -1.5(6) . . . . ?
C7 C1 C2 C3 173.0(4) . . . . ?
O1 C2 C3 C4 -179.0(4) . . . . ?
C1 C2 C3 C4 3.6(6) . . . . ?
O1 C2 C3 O2 0.9(6) . . . . ?
C1 C2 C3 O2 -176.5(4) . . . . ?
O2 C3 C4 C5 177.0(4) . . . . ?
C2 C3 C4 C5 -3.1(7) . . . . ?
C3 C4 C5 C6 0.4(7) . . . . ?
C4 C5 C6 C1 1.6(7) . . . . ?
C2 C1 C6 C5 -1.0(7) . . . . ?
C7 C1 C6 C5 -175.8(4) . . . . ?
C1 C2 O1 Zn1 -6.0(7) . . . . ?
C3 C2 O1 Zn1 176.8(3) . . . . ?
C1 C2 O1 Ca1 165.2(3) . . . . ?
C3 C2 O1 Ca1 -11.9(6) . . . . ?
O5 Zn1 O1 C2 149.4(4) . . . . ?
O12 Zn1 O1 C2 -106.1(4) . . . . ?
N1 Zn1 O1 C2 6.1(4) . . . . ?
N2 Zn1 O1 C2 101.8(6) . . . . ?
Ca1 Zn1 O1 C2 173.0(5) . . . . ?
O5 Zn1 O1 Ca1 -23.58(13) . . . . ?
O12 Zn1 O1 Ca1 80.92(15) . . . . ?
N1 Zn1 O1 Ca1 -166.86(15) . . . . ?
N2 Zn1 O1 Ca1 -71.2(5) . . . . ?
O9 Ca1 O1 C2 27.0(7) . . . . ?
O13 Ca1 O1 C2 -51.3(4) . . . . ?
O5 Ca1 O1 C2 -152.9(4) . . . . ?
O6 Ca1 O1 C2 -132.3(3) . . . . ?
O11 Ca1 O1 C2 127.6(4) . . . . ?
O10 Ca1 O1 C2 61.1(4) . . . . ?
O2 Ca1 O1 C2 11.5(3) . . . . ?
Zn1 Ca1 O1 C2 -173.3(4) . . . . ?
Zn2 Ca1 O1 C2 -99.5(4) . . . . ?
O9 Ca1 O1 Zn1 -159.7(4) . . . . ?
O13 Ca1 O1 Zn1 121.99(13) . . . . ?
O5 Ca1 O1 Zn1 20.40(12) . . . . ?
O6 Ca1 O1 Zn1 41.02(19) . . . . ?
O11 Ca1 O1 Zn1 -59.10(13) . . . . ?
O10 Ca1 O1 Zn1 -125.54(12) . . . . ?
O2 Ca1 O1 Zn1 -175.19(17) . . . . ?
Zn2 Ca1 O1 Zn1 73.8(2) . . . . ?
C4 C3 O2 C30 -0.5(6) . . . . ?
C2 C3 O2 C30 179.6(4) . . . . ?
C4 C3 O2 Ca1 -171.7(4) . . . . ?
C2 C3 O2 Ca1 8.4(4) . . . . ?
O1 Ca1 O2 C3 -9.9(3) . . . . ?
O9 Ca1 O2 C3 173.9(3) . . . . ?
O13 Ca1 O2 C3 104.8(3) . . . . ?
O5 Ca1 O2 C3 7.6(3) . . . . ?
O6 Ca1 O2 C3 104.9(3) . . . . ?
O11 Ca1 O2 C3 -75.2(3) . . . . ?
O10 Ca1 O2 C3 -137.1(3) . . . . ?
Zn1 Ca1 O2 C3 -12.7(3) . . . . ?
Zn2 Ca1 O2 C3 140.1(2) . . . . ?
O1 Ca1 O2 C30 179.5(3) . . . . ?
O9 Ca1 O2 C30 3.3(3) . . . . ?
O13 Ca1 O2 C30 -65.8(3) . . . . ?
O5 Ca1 O2 C30 -163.0(3) . . . . ?
O6 Ca1 O2 C30 -65.7(4) . . . . ?
O11 Ca1 O2 C30 114.2(3) . . . . ?
O10 Ca1 O2 C30 52.3(3) . . . . ?
Zn1 Ca1 O2 C30 176.7(3) . . . . ?
Zn2 Ca1 O2 C30 -30.5(3) . . . . ?
C6 C1 C7 N1 -171.5(4) . . . . ?
C2 C1 C7 N1 13.8(7) . . . . ?
C1 C7 N1 O3 -173.2(4) . . . . ?
C1 C7 N1 Zn1 -12.5(7) . . . . ?
O5 Zn1 N1 C7 -68.6(5) . . . . ?
O12 Zn1 N1 C7 98.9(4) . . . . ?
O1 Zn1 N1 C7 3.0(4) . . . . ?
N2 Zn1 N1 C7 -159.3(4) . . . . ?
Ca1 Zn1 N1 C7 -8.4(5) . . . . ?
O5 Zn1 N1 O3 90.6(3) . . . . ?
O12 Zn1 N1 O3 -101.9(3) . . . . ?
O1 Zn1 N1 O3 162.3(3) . . . . ?
N2 Zn1 N1 O3 -0.1(3) . . . . ?
Ca1 Zn1 N1 O3 150.8(2) . . . . ?
C7 N1 O3 C8 -121.6(4) . . . . ?
Zn1 N1 O3 C8 75.3(4) . . . . ?
N1 O3 C8 C9 -63.5(5) . . . . ?
O3 C8 C9 O4 -51.2(5) . . . . ?
C8 C9 O4 N2 93.6(4) . . . . ?
C9 O4 N2 C10 165.2(4) . . . . ?
C9 O4 N2 Zn1 -11.6(5) . . . . ?
O5 Zn1 N2 C10 -0.5(4) . . . . ?
O12 Zn1 N2 C10 -105.4(4) . . . . ?
O1 Zn1 N2 C10 46.6(7) . . . . ?
N1 Zn1 N2 C10 140.8(4) . . . . ?
Ca1 Zn1 N2 C10 -9.9(5) . . . . ?
O5 Zn1 N2 O4 175.7(3) . . . . ?
O12 Zn1 N2 O4 70.9(3) . . . . ?
O1 Zn1 N2 O4 -137.1(4) . . . . ?
N1 Zn1 N2 O4 -43.0(3) . . . . ?
Ca1 Zn1 N2 O4 166.4(2) . . . . ?
O4 N2 C10 C11 -178.2(4) . . . . ?
Zn1 N2 C10 C11 -1.5(7) . . . . ?
N2 C10 C11 C16 -178.8(5) . . . . ?
N2 C10 C11 C12 5.2(8) . . . . ?
C16 C11 C12 O5 177.2(4) . . . . ?
C10 C11 C12 O5 -6.8(7) . . . . ?
C16 C11 C12 C13 -2.1(6) . . . . ?
C10 C11 C12 C13 173.8(4) . . . . ?
O5 C12 C13 O6 6.3(6) . . . . ?
C11 C12 C13 O6 -174.3(4) . . . . ?
O5 C12 C13 C14 -173.8(4) . . . . ?
C11 C12 C13 C14 5.6(6) . . . . ?
O6 C13 C14 C15 175.0(4) . . . . ?
C12 C13 C14 C15 -4.8(7) . . . . ?
O6 C13 C14 C17 -9.6(7) . . . . ?
C12 C13 C14 C17 170.5(4) . . . . ?
C13 C14 C15 C16 0.7(7) . . . . ?
C17 C14 C15 C16 -174.8(4) . . . . ?
C14 C15 C16 C11 2.7(7) . . . . ?
C12 C11 C16 C15 -2.0(7) . . . . ?
C10 C11 C16 C15 -178.0(4) . . . . ?
C11 C12 O5 Zn1 4.9(7) . . . . ?
C13 C12 O5 Zn1 -175.8(3) . . . . ?
C11 C12 O5 Ca1 171.3(3) . . . . ?
C13 C12 O5 Ca1 -9.4(5) . . . . ?
O12 Zn1 O5 C12 96.8(4) . . . . ?
O1 Zn1 O5 C12 -168.1(4) . . . . ?
N1 Zn1 O5 C12 -95.2(4) . . . . ?
N2 Zn1 O5 C12 -1.1(4) . . . . ?
Ca1 Zn1 O5 C12 168.4(5) . . . . ?
O12 Zn1 O5 Ca1 -71.54(15) . . . . ?
O1 Zn1 O5 Ca1 23.54(13) . . . . ?
N1 Zn1 O5 Ca1 96.5(2) . . . . ?
N2 Zn1 O5 Ca1 -169.43(15) . . . . ?
O1 Ca1 O5 C12 168.2(3) . . . . ?
O9 Ca1 O5 C12 -11.7(4) . . . . ?
O13 Ca1 O5 C12 71.5(3) . . . . ?
O6 Ca1 O5 C12 6.5(3) . . . . ?
O11 Ca1 O5 C12 -109.6(3) . . . . ?
O10 Ca1 O5 C12 -107.4(4) . . . . ?
O2 Ca1 O5 C12 151.5(3) . . . . ?
Zn1 Ca1 O5 C12 -170.0(4) . . . . ?
Zn2 Ca1 O5 C12 9.1(3) . . . . ?
O1 Ca1 O5 Zn1 -21.80(12) . . . . ?
O9 Ca1 O5 Zn1 158.23(12) . . . . ?
O13 Ca1 O5 Zn1 -118.54(14) . . . . ?
O6 Ca1 O5 Zn1 176.44(17) . . . . ?
O11 Ca1 O5 Zn1 60.33(14) . . . . ?
O10 Ca1 O5 Zn1 62.6(3) . . . . ?
O2 Ca1 O5 Zn1 -38.56(18) . . . . ?
Zn2 Ca1 O5 Zn1 179.08(11) . . . . ?
C14 C13 O6 Zn2 2.3(7) . . . . ?
C12 C13 O6 Zn2 -177.9(3) . . . . ?
C14 C13 O6 Ca1 179.4(3) . . . . ?
C12 C13 O6 Ca1 -0.7(5) . . . . ?
O14 Zn2 O6 C13 107.0(4) . . . . ?
O9 Zn2 O6 C13 -160.3(4) . . . . ?
N4 Zn2 O6 C13 -84.1(4) . . . . ?
N3 Zn2 O6 C13 4.9(4) . . . . ?
Ca1 Zn2 O6 C13 177.5(5) . . . . ?
O14 Zn2 O6 Ca1 -70.55(15) . . . . ?
O9 Zn2 O6 Ca1 22.19(12) . . . . ?
N4 Zn2 O6 Ca1 98.4(2) . . . . ?
N3 Zn2 O6 Ca1 -172.64(15) . . . . ?
O1 Ca1 O6 C13 -23.7(4) . . . . ?
O9 Ca1 O6 C13 161.7(3) . . . . ?
O13 Ca1 O6 C13 -118.2(3) . . . . ?
O5 Ca1 O6 C13 -2.7(3) . . . . ?
O11 Ca1 O6 C13 61.8(3) . . . . ?
O10 Ca1 O6 C13 140.7(3) . . . . ?
O2 Ca1 O6 C13 -118.2(3) . . . . ?
Zn1 Ca1 O6 C13 -0.7(3) . . . . ?
Zn2 Ca1 O6 C13 -177.9(4) . . . . ?
O1 Ca1 O6 Zn2 154.21(12) . . . . ?
O9 Ca1 O6 Zn2 -20.46(11) . . . . ?
O13 Ca1 O6 Zn2 59.72(13) . . . . ?
O5 Ca1 O6 Zn2 175.22(17) . . . . ?
O11 Ca1 O6 Zn2 -120.28(13) . . . . ?
O10 Ca1 O6 Zn2 -41.43(18) . . . . ?
O2 Ca1 O6 Zn2 59.7(2) . . . . ?
Zn1 Ca1 O6 Zn2 177.21(10) . . . . ?
C13 C14 C17 N3 6.3(8) . . . . ?
C15 C14 C17 N3 -178.3(5) . . . . ?
C14 C17 N3 O7 -175.9(4) . . . . ?
C14 C17 N3 Zn2 3.5(7) . . . . ?
O6 Zn2 N3 C17 -7.4(4) . . . . ?
O14 Zn2 N3 C17 -112.2(4) . . . . ?
O9 Zn2 N3 C17 43.9(7) . . . . ?
N4 Zn2 N3 C17 130.0(4) . . . . ?
Ca1 Zn2 N3 C17 -13.9(5) . . . . ?
O6 Zn2 N3 O7 171.8(3) . . . . ?
O14 Zn2 N3 O7 67.1(3) . . . . ?
O9 Zn2 N3 O7 -136.9(4) . . . . ?
N4 Zn2 N3 O7 -50.7(3) . . . . ?
Ca1 Zn2 N3 O7 165.4(3) . . . . ?
C17 N3 O7 C18 175.5(4) . . . . ?
Zn2 N3 O7 C18 -3.9(5) . . . . ?
N3 O7 C18 C19 89.5(5) . . . . ?
O7 C18 C19 O8 -51.1(6) . . . . ?
C18 C19 O8 N4 -63.0(5) . . . . ?
C19 O8 N4 C20 -126.5(4) . . . . ?
C19 O8 N4 Zn2 73.4(4) . . . . ?
O6 Zn2 N4 C20 -65.9(4) . . . . ?
O14 Zn2 N4 C20 102.2(4) . . . . ?
O9 Zn2 N4 C20 8.8(3) . . . . ?
N3 Zn2 N4 C20 -152.2(4) . . . . ?
Ca1 Zn2 N4 C20 -7.6(4) . . . . ?
O6 Zn2 N4 O8 89.8(3) . . . . ?
O14 Zn2 N4 O8 -102.1(3) . . . . ?
O9 Zn2 N4 O8 164.6(3) . . . . ?
N3 Zn2 N4 O8 3.5(3) . . . . ?
Ca1 Zn2 N4 O8 148.2(2) . . . . ?
O8 N4 C20 C21 -170.7(4) . . . . ?
Zn2 N4 C20 C21 -13.0(6) . . . . ?
N4 C20 C21 C22 10.7(6) . . . . ?
N4 C20 C21 C26 -174.0(4) . . . . ?
C26 C21 C22 O9 178.1(3) . . . . ?
C20 C21 C22 O9 -6.6(6) . . . . ?
C26 C21 C22 C23 -1.8(6) . . . . ?
C20 C21 C22 C23 173.4(4) . . . . ?
O9 C22 C23 C24 -177.0(4) . . . . ?
C21 C22 C23 C24 3.0(6) . . . . ?
O9 C22 C23 O10 4.2(5) . . . . ?
C21 C22 C23 O10 -175.8(3) . . . . ?
O10 C23 C24 C25 177.0(4) . . . . ?
C22 C23 C24 C25 -1.6(6) . . . . ?
C23 C24 C25 C26 -1.0(6) . . . . ?
C24 C25 C26 C21 2.2(6) . . . . ?
C22 C21 C26 C25 -0.7(6) . . . . ?
C20 C21 C26 C25 -176.2(4) . . . . ?
C23 C22 O9 Zn2 -174.2(3) . . . . ?
C21 C22 O9 Zn2 5.8(6) . . . . ?
C23 C22 O9 Ca1 -23.7(5) . . . . ?
C21 C22 O9 Ca1 156.3(3) . . . . ?
O6 Zn2 O9 C22 133.4(3) . . . . ?
O14 Zn2 O9 C22 -121.8(3) . . . . ?
N4 Zn2 O9 C22 -5.5(3) . . . . ?
N3 Zn2 O9 C22 81.7(5) . . . . ?
Ca1 Zn2 O9 C22 155.5(4) . . . . ?
O6 Zn2 O9 Ca1 -22.07(12) . . . . ?
O14 Zn2 O9 Ca1 82.77(13) . . . . ?
N4 Zn2 O9 Ca1 -160.97(13) . . . . ?
N3 Zn2 O9 Ca1 -73.8(4) . . . . ?
O1 Ca1 O9 C22 59.2(6) . . . . ?
O13 Ca1 O9 C22 140.8(3) . . . . ?
O5 Ca1 O9 C22 -120.9(3) . . . . ?
O6 Ca1 O9 C22 -138.8(3) . . . . ?
O11 Ca1 O9 C22 -38.0(3) . . . . ?
O10 Ca1 O9 C22 21.6(3) . . . . ?
O2 Ca1 O9 C22 73.3(3) . . . . ?
Zn1 Ca1 O9 C22 -90.0(3) . . . . ?
Zn2 Ca1 O9 C22 -157.8(4) . . . . ?
O1 Ca1 O9 Zn2 -143.0(4) . . . . ?
O13 Ca1 O9 Zn2 -61.38(12) . . . . ?
O5 Ca1 O9 Zn2 36.93(18) . . . . ?
O6 Ca1 O9 Zn2 19.04(10) . . . . ?
O11 Ca1 O9 Zn2 119.88(12) . . . . ?
O10 Ca1 O9 Zn2 179.47(15) . . . . ?
O2 Ca1 O9 Zn2 -128.91(11) . . . . ?
Zn1 Ca1 O9 Zn2 67.8(2) . . . . ?
C24 C23 O10 C27 6.1(6) . . . . ?
C22 C23 O10 C27 -175.1(4) . . . . ?
C24 C23 O10 Ca1 -164.6(3) . . . . ?
C22 C23 O10 Ca1 14.2(4) . . . . ?
O1 Ca1 O10 C23 170.9(3) . . . . ?
O9 Ca1 O10 C23 -17.9(3) . . . . ?
O13 Ca1 O10 C23 -80.1(3) . . . . ?
O5 Ca1 O10 C23 98.8(3) . . . . ?
O6 Ca1 O10 C23 3.9(3) . . . . ?
O11 Ca1 O10 C23 101.1(3) . . . . ?
O2 Ca1 O10 C23 -142.3(3) . . . . ?
Zn1 Ca1 O10 C23 135.3(2) . . . . ?
Zn2 Ca1 O10 C23 -17.6(3) . . . . ?
O1 Ca1 O10 C27 1.1(3) . . . . ?
O9 Ca1 O10 C27 172.3(3) . . . . ?
O13 Ca1 O10 C27 110.1(3) . . . . ?
O5 Ca1 O10 C27 -71.0(4) . . . . ?
O6 Ca1 O10 C27 -165.9(3) . . . . ?
O11 Ca1 O10 C27 -68.8(3) . . . . ?
O2 Ca1 O10 C27 47.9(3) . . . . ?
Zn1 Ca1 O10 C27 -34.5(3) . . . . ?
Zn2 Ca1 O10 C27 172.6(3) . . . . ?
C23 O10 C27 C28 76.7(5) . . . . ?
Ca1 O10 C27 C28 -113.4(3) . . . . ?
O10 C27 C28 C29 80.5(5) . . . . ?
C27 C28 C29 C30 -51.7(6) . . . . ?
C3 O2 C30 C29 76.7(5) . . . . ?
Ca1 O2 C30 C29 -112.6(4) . . . . ?
C28 C29 C30 O2 76.0(5) . . . . ?
O1 Ca1 O11 C31 30.0(5) . . . . ?
O9 Ca1 O11 C31 -164.1(5) . . . . ?
O5 Ca1 O11 C31 -38.3(5) . . . . ?
O6 Ca1 O11 C31 -95.2(5) . . . . ?
O10 Ca1 O11 C31 143.0(5) . . . . ?
O2 Ca1 O11 C31 84.8(5) . . . . ?
Zn1 Ca1 O11 C31 -5.1(5) . . . . ?
Zn2 Ca1 O11 C31 -128.2(5) . . . . ?
O5 Zn1 O12 C31 28.3(4) . . . . ?
O1 Zn1 O12 C31 -55.2(4) . . . . ?
N1 Zn1 O12 C31 -143.6(4) . . . . ?
N2 Zn1 O12 C31 116.5(4) . . . . ?
Ca1 Zn1 O12 C31 -12.5(4) . . . . ?
Ca1 O11 C31 O12 -2.6(9) . . . . ?
Ca1 O11 C31 C32 176.4(5) . . . . ?
Zn1 O12 C31 O11 13.5(7) . . . . ?
Zn1 O12 C31 C32 -165.5(4) . . . . ?
O1 Ca1 O13 C33 -167.0(4) . . . . ?
O9 Ca1 O13 C33 27.1(4) . . . . ?
O5 Ca1 O13 C33 -98.7(5) . . . . ?
O6 Ca1 O13 C33 -41.5(5) . . . . ?
O10 Ca1 O13 C33 80.7(5) . . . . ?
O2 Ca1 O13 C33 138.5(5) . . . . ?
Zn1 Ca1 O13 C33 -132.3(4) . . . . ?
Zn2 Ca1 O13 C33 -8.9(4) . . . . ?
O6 Zn2 O14 C33 30.8(3) . . . . ?
O9 Zn2 O14 C33 -52.6(3) . . . . ?
N4 Zn2 O14 C33 -140.8(3) . . . . ?
N3 Zn2 O14 C33 119.8(3) . . . . ?
Ca1 Zn2 O14 C33 -9.4(3) . . . . ?
Ca1 O13 C33 O14 4.9(8) . . . . ?
Ca1 O13 C33 C34 -176.1(3) . . . . ?
Zn2 O14 C33 O13 7.4(6) . . . . ?
Zn2 O14 C33 C34 -171.7(3) . . . . ?
